data_1517515
loop_
_publ_author_name
'Benz, Michael'
'Braband, Henrik'
'Schmutz, Paul'
'Halter, Jonathan'
'Alberto, Roger'

_publ_section_title
;
 From TcVIIto TcI; facile syntheses of bis-arene complexes
 [99(m)Tc(arene)2]+from pertechnetate
;
_journal_issue 1
_journal_name_full 'Chem. Sci.'
_journal_page_first 165
_journal_paper_doi 10.1039/C4SC02461C
_journal_volume 6
_journal_year 2015
_chemical_formula_moiety 'C14 H16 Tc, F6 P '
_chemical_formula_sum 'C14 H16 F6 P Tc'
_chemical_formula_weight 427.24
_chemical_name_common '[Tc(toluene)2]PF6'
_chemical_name_systematic
; 
 ? 
;
_space_group_IT_number 14
_symmetry_cell_setting monoclinic
_symmetry_space_group_name_Hall '-P 2yn'
_symmetry_space_group_name_H-M 'P 1 21/n 1'
_atom_sites_solution_hydrogens geom
_atom_sites_solution_primary direct
_atom_sites_solution_secondary difmap
_audit_creation_method SHELXL-97
_cell_angle_alpha 90.00
_cell_angle_beta 98.474(9)
_cell_angle_gamma 90.00
_cell_formula_units_Z 2
_cell_length_a 7.7559(8)
_cell_length_b 11.0030(8)
_cell_length_c 8.9353(8)
_cell_measurement_reflns_used 1610
_cell_measurement_temperature 183(2)
_cell_measurement_theta_max 29.2960
_cell_measurement_theta_min 2.9280
_cell_volume 754.20(12)
_computing_cell_refinement 'CrysAlis RED (Oxford, 2007)'
_computing_data_collection 'CrysAlis RED (Oxford, 2007)'
_computing_data_reduction 'CrysAlis RED (Oxford, 2007)'
_computing_molecular_graphics 'ORTEP-3 (Farrugia, 1997)'
_computing_publication_material 'SHELXL-97 (Sheldrick, 2008)'
_computing_structure_refinement 'SHELXL-97 (Sheldrick, 2008)'
_computing_structure_solution 'SIR-97 (Altomare, 1999)'
_diffrn_ambient_temperature 183(2)
_diffrn_detector_area_resol_mean 10.4498
_diffrn_measured_fraction_theta_full 1.000
_diffrn_measured_fraction_theta_max 1.000
_diffrn_measurement_device_type 'Xcalibur, Ruby'
_diffrn_measurement_method '\w scans'
_diffrn_radiation_monochromator graphite
_diffrn_radiation_source 'fine-focus sealed tube'
_diffrn_radiation_type MoK\a
_diffrn_radiation_wavelength 0.71073
_diffrn_reflns_av_R_equivalents 0.0620
_diffrn_reflns_av_sigmaI/netI 0.0553
_diffrn_reflns_limit_h_max 9
_diffrn_reflns_limit_h_min -7
_diffrn_reflns_limit_k_max 13
_diffrn_reflns_limit_k_min -13
_diffrn_reflns_limit_l_max 11
_diffrn_reflns_limit_l_min -11
_diffrn_reflns_number 5202
_diffrn_reflns_theta_full 26.37
_diffrn_reflns_theta_max 26.37
_diffrn_reflns_theta_min 2.96
_exptl_absorpt_coefficient_mu 1.116
_exptl_absorpt_correction_T_max 0.9062
_exptl_absorpt_correction_T_min 0.6491
_exptl_absorpt_correction_type multi-scan
_exptl_absorpt_process_details
;
CrysAlisPro, Agilent Technologies,
Version 1.171.36.32 (release 02-08-2013 CrysAlis171 .NET)
(compiled Aug  2 2013,16:46:58)
Empirical absorption correction using spherical harmonics,
 implemented in SCALE3 ABSPACK scaling algorithm.
;
_exptl_crystal_colour colorless
_exptl_crystal_density_diffrn 1.881
_exptl_crystal_density_method 'not measured'
_exptl_crystal_description block
_exptl_crystal_F_000 424
_exptl_crystal_size_max 0.22
_exptl_crystal_size_mid 0.12
_exptl_crystal_size_min 0.09
_refine_diff_density_max 1.096
_refine_diff_density_min -0.398
_refine_diff_density_rms 0.110
_refine_ls_extinction_method none
_refine_ls_goodness_of_fit_ref 1.041
_refine_ls_hydrogen_treatment constr
_refine_ls_matrix_type full
_refine_ls_number_parameters 104
_refine_ls_number_reflns 1545
_refine_ls_number_restraints 0
_refine_ls_restrained_S_all 1.041
_refine_ls_R_factor_all 0.0609
_refine_ls_R_factor_gt 0.0408
_refine_ls_shift/su_max 0.000
_refine_ls_shift/su_mean 0.000
_refine_ls_structure_factor_coef Fsqd
_refine_ls_weighting_details 'calc w=1/[\s^2^(Fo^2^)+(0.0403P)^2^+0.0475P] where P=(Fo^2^+2Fc^2^)/3'
_refine_ls_weighting_scheme calc
_refine_ls_wR_factor_gt 0.0876
_refine_ls_wR_factor_ref 0.0981
_reflns_number_gt 1125
_reflns_number_total 1545
_reflns_threshold_expression >2sigma(I)
_cod_data_source_file c4sc02461c2.cif
_cod_data_source_block meb211113
_cod_depositor_comments 'Adding full bibliography for 1517514--1517518.cif.'
_cod_original_sg_symbol_H-M P21/n
_cod_database_code 1517515

loop_
_symmetry_equiv_pos_as_xyz
'x, y, z'
'-x+1/2, y+1/2, -z+1/2'
'-x, -y, -z'
'x-1/2, -y-1/2, z-1/2'

loop_
_atom_site_label
_atom_site_type_symbol
_atom_site_fract_x
_atom_site_fract_y
_atom_site_fract_z
_atom_site_U_iso_or_equiv
_atom_site_adp_type
_atom_site_occupancy
_atom_site_symmetry_multiplicity
_atom_site_calc_flag
_atom_site_refinement_flags
Tc1 Tc 0.0000 0.0000 0.0000 0.02749(18) Uani 1 2 d S
C1 C -0.0924(5) -0.0706(3) 0.2102(4) 0.0346(9) Uani 1 1 d .
C2 C -0.2087(5) -0.1084(4) 0.0822(4) 0.0380(10) Uani 1 1 d .
H2A H -0.2343 -0.1925 0.0688 0.046 Uiso 1 1 calc R
C3 C -0.2875(6) -0.0254(4) -0.0258(5) 0.0420(11) Uani 1 1 d .
H3A H -0.3658 -0.0533 -0.1107 0.050 Uiso 1 1 calc R
C4 C -0.2505(6) 0.0989(4) -0.0083(5) 0.0413(11) Uani 1 1 d .
H4A H -0.3022 0.1554 -0.0819 0.050 Uiso 1 1 calc R
C5 C -0.1376(6) 0.1390(3) 0.1177(5) 0.0385(10) Uani 1 1 d .
H5A H -0.1138 0.2234 0.1304 0.046 Uiso 1 1 calc R
C6 C -0.0585(6) 0.0563(3) 0.2261(4) 0.0366(10) Uani 1 1 d .
H6A H 0.0186 0.0853 0.3111 0.044 Uiso 1 1 calc R
C7 C -0.0088(6) -0.1595(4) 0.3248(4) 0.0489(12) Uani 1 1 d .
H7C H -0.0833 -0.1709 0.4033 0.059 Uiso 1 1 calc R
H7B H 0.1051 -0.1283 0.3710 0.059 Uiso 1 1 calc R
H7A H 0.0065 -0.2374 0.2754 0.059 Uiso 1 1 calc R
P1 P 0.0000 0.5000 0.0000 0.0317(4) Uani 1 2 d S
F1 F 0.0487(4) 0.4156(2) 0.1438(3) 0.0702(9) Uani 1 1 d .
F2 F -0.1570(4) 0.4114(2) -0.0621(3) 0.0668(9) Uani 1 1 d .
F3 F -0.1244(4) 0.5765(3) 0.0879(4) 0.0888(11) Uani 1 1 d .

loop_
_atom_site_aniso_label
_atom_site_aniso_U_11
_atom_site_aniso_U_22
_atom_site_aniso_U_33
_atom_site_aniso_U_23
_atom_site_aniso_U_13
_atom_site_aniso_U_12
Tc1 0.0253(3) 0.0277(3) 0.0301(3) -0.00089(18) 0.0064(2) -0.00104(19)
C1 0.029(2) 0.041(2) 0.034(2) 0.0050(18) 0.0092(19) -0.0018(19)
C2 0.037(3) 0.040(2) 0.040(3) -0.0027(19) 0.014(2) -0.009(2)
C3 0.023(2) 0.062(3) 0.042(3) -0.004(2) 0.007(2) -0.004(2)
C4 0.032(2) 0.049(2) 0.045(3) 0.006(2) 0.012(2) 0.013(2)
C5 0.036(3) 0.0314(19) 0.052(3) -0.0049(19) 0.019(2) 0.0017(19)
C6 0.036(2) 0.041(2) 0.036(2) -0.0138(19) 0.012(2) -0.005(2)
C7 0.049(3) 0.056(2) 0.041(3) 0.010(2) 0.003(2) -0.014(2)
P1 0.0306(8) 0.0313(7) 0.0316(8) -0.0005(6) -0.0005(7) -0.0019(7)
F1 0.085(2) 0.0572(15) 0.0590(18) 0.0213(13) -0.0217(17) -0.0245(16)
F2 0.0599(19) 0.0579(15) 0.074(2) 0.0145(14) -0.0178(16) -0.0256(15)
F3 0.083(3) 0.084(2) 0.108(3) -0.0258(19) 0.043(2) 0.0103(19)

loop_
_atom_type_symbol
_atom_type_description
_atom_type_scat_dispersion_real
_atom_type_scat_dispersion_imag
_atom_type_scat_source
C C 0.0033 0.0016 'International Tables Vol C Tables 4.2.6.8 and 6.1.1.4'
H H 0.0000 0.0000 'International Tables Vol C Tables 4.2.6.8 and 6.1.1.4'
F F 0.0171 0.0103 'International Tables Vol C Tables 4.2.6.8 and 6.1.1.4'
P P 0.1023 0.0942 'International Tables Vol C Tables 4.2.6.8 and 6.1.1.4'
Tc Tc -1.4390 0.7593 'International Tables Vol C Tables 4.2.6.8 and 6.1.1.4'

loop_
_geom_angle_atom_site_label_1
_geom_angle_atom_site_label_2
_geom_angle_atom_site_label_3
_geom_angle
_geom_angle_site_symmetry_1
_geom_angle_site_symmetry_3
C5 Tc1 C5 179.999(1) 3 .
C5 Tc1 C4 143.41(15) 3 .
C5 Tc1 C4 36.59(15) . .
C5 Tc1 C4 36.59(15) 3 3
C5 Tc1 C4 143.40(15) . 3
C4 Tc1 C4 180.0 . 3
C5 Tc1 C2 102.21(15) 3 .
C5 Tc1 C2 77.79(15) . .
C4 Tc1 C2 66.24(16) . .
C4 Tc1 C2 113.76(16) 3 .
C5 Tc1 C2 77.79(15) 3 3
C5 Tc1 C2 102.21(15) . 3
C4 Tc1 C2 113.76(16) . 3
C4 Tc1 C2 66.24(16) 3 3
C2 Tc1 C2 180.0 . 3
C5 Tc1 C6 143.17(14) 3 .
C5 Tc1 C6 36.83(14) . .
C4 Tc1 C6 66.34(15) . .
C4 Tc1 C6 113.66(15) 3 .
C2 Tc1 C6 65.98(14) . .
C2 Tc1 C6 114.02(14) 3 .
C5 Tc1 C6 36.83(14) 3 3
C5 Tc1 C6 143.17(14) . 3
C4 Tc1 C6 113.66(15) . 3
C4 Tc1 C6 66.34(15) 3 3
C2 Tc1 C6 114.02(14) . 3
C2 Tc1 C6 65.98(14) 3 3
C6 Tc1 C6 180.0 . 3
C5 Tc1 C3 114.15(15) 3 .
C5 Tc1 C3 65.85(15) . .
C4 Tc1 C3 36.76(14) . .
C4 Tc1 C3 143.24(14) 3 .
C2 Tc1 C3 36.76(15) . .
C2 Tc1 C3 143.24(15) 3 .
C6 Tc1 C3 78.09(16) . .
C6 Tc1 C3 101.91(16) 3 .
C5 Tc1 C3 65.85(15) 3 3
C5 Tc1 C3 114.15(15) . 3
C4 Tc1 C3 143.24(14) . 3
C4 Tc1 C3 36.76(14) 3 3
C2 Tc1 C3 143.24(15) . 3
C2 Tc1 C3 36.76(15) 3 3
C6 Tc1 C3 101.91(16) . 3
C6 Tc1 C3 78.10(16) 3 3
C3 Tc1 C3 180.0 . 3
C5 Tc1 C1 113.16(13) 3 .
C5 Tc1 C1 66.84(13) . .
C4 Tc1 C1 79.16(15) . .
C4 Tc1 C1 100.84(15) 3 .
C2 Tc1 C1 36.83(14) . .
C2 Tc1 C1 143.17(14) 3 .
C6 Tc1 C1 37.18(15) . .
C6 Tc1 C1 142.82(15) 3 .
C3 Tc1 C1 66.72(15) . .
C3 Tc1 C1 113.27(15) 3 .
C5 Tc1 C1 66.84(13) 3 3
C5 Tc1 C1 113.16(13) . 3
C4 Tc1 C1 100.84(15) . 3
C4 Tc1 C1 79.16(15) 3 3
C2 Tc1 C1 143.17(14) . 3
C2 Tc1 C1 36.83(14) 3 3
C6 Tc1 C1 142.82(15) . 3
C6 Tc1 C1 37.18(15) 3 3
C3 Tc1 C1 113.28(15) . 3
C3 Tc1 C1 66.73(15) 3 3
C1 Tc1 C1 180.0 . 3
C2 C1 C6 117.1(3) . .
C2 C1 C7 121.6(3) . .
C6 C1 C7 121.2(3) . .
C2 C1 Tc1 70.6(2) . .
C6 C1 Tc1 70.5(2) . .
C7 C1 Tc1 129.8(3) . .
C3 C2 C1 121.9(4) . .
C3 C2 Tc1 71.8(2) . .
C1 C2 Tc1 72.5(2) . .
C3 C2 H2A 119.1 . .
C1 C2 H2A 119.1 . .
Tc1 C2 H2A 129.1 . .
C4 C3 C2 119.9(4) . .
C4 C3 Tc1 71.4(2) . .
C2 C3 Tc1 71.4(2) . .
C4 C3 H3A 120.1 . .
C2 C3 H3A 120.1 . .
Tc1 C3 H3A 129.5 . .
C5 C4 C3 119.6(4) . .
C5 C4 Tc1 71.6(2) . .
C3 C4 Tc1 71.9(2) . .
C5 C4 H4A 120.2 . .
C3 C4 H4A 120.2 . .
Tc1 C4 H4A 128.5 . .
C4 C5 C6 120.8(4) . .
C4 C5 Tc1 71.8(2) . .
C6 C5 Tc1 71.8(2) . .
C4 C5 H5A 119.6 . .
C6 C5 H5A 119.6 . .
Tc1 C5 H5A 129.2 . .
C5 C6 C1 120.8(3) . .
C5 C6 Tc1 71.4(2) . .
C1 C6 Tc1 72.3(2) . .
C5 C6 H6A 119.6 . .
C1 C6 H6A 119.6 . .
Tc1 C6 H6A 129.2 . .
C1 C7 H7C 109.5 . .
C1 C7 H7B 109.5 . .
H7C C7 H7B 109.5 . .
C1 C7 H7A 109.5 . .
H7C C7 H7A 109.5 . .
H7B C7 H7A 109.5 . .
F3 P1 F3 180.0 . 3_565
F3 P1 F1 90.03(17) . 3_565
F3 P1 F1 89.97(17) 3_565 3_565
F3 P1 F1 89.97(17) . .
F3 P1 F1 90.03(17) 3_565 .
F1 P1 F1 180.0 3_565 .
F3 P1 F2 89.57(17) . 3_565
F3 P1 F2 90.43(17) 3_565 3_565
F1 P1 F2 90.11(13) 3_565 3_565
F1 P1 F2 89.89(13) . 3_565
F3 P1 F2 90.43(17) . .
F3 P1 F2 89.57(17) 3_565 .
F1 P1 F2 89.89(13) 3_565 .
F1 P1 F2 90.11(13) . .
F2 P1 F2 180.0 3_565 .

loop_
_geom_bond_atom_site_label_1
_geom_bond_atom_site_label_2
_geom_bond_distance
_geom_bond_site_symmetry_2
Tc1 C5 2.217(4) 3
Tc1 C5 2.217(4) .
Tc1 C4 2.219(4) .
Tc1 C4 2.219(4) 3
Tc1 C2 2.221(4) .
Tc1 C2 2.221(4) 3
Tc1 C6 2.223(4) .
Tc1 C6 2.223(4) 3
Tc1 C3 2.225(4) .
Tc1 C3 2.225(4) 3
Tc1 C1 2.245(4) .
Tc1 C1 2.245(4) 3
C1 C2 1.411(6) .
C1 C6 1.424(5) .
C1 C7 1.493(5) .
C2 C3 1.402(6) .
C2 H2A 0.9500 .
C3 C4 1.401(5) .
C3 H3A 0.9500 .
C4 C5 1.393(6) .
C4 H4A 0.9500 .
C5 C6 1.403(6) .
C5 H5A 0.9500 .
C6 H6A 0.9500 .
C7 H7C 0.9800 .
C7 H7B 0.9800 .
C7 H7A 0.9800 .
P1 F3 1.575(3) .
P1 F3 1.575(3) 3_565
P1 F1 1.585(2) 3_565
P1 F1 1.585(2) .
P1 F2 1.595(2) 3_565
P1 F2 1.595(2) .

loop_
_geom_torsion_atom_site_label_1
_geom_torsion_atom_site_label_2
_geom_torsion_atom_site_label_3
_geom_torsion_atom_site_label_4
_geom_torsion
_geom_torsion_site_symmetry_1
C5 Tc1 C1 C2 -79.2(3) 3
C5 Tc1 C1 C2 100.8(3) .
C4 Tc1 C1 C2 64.6(3) .
C4 Tc1 C1 C2 -115.4(3) 3
C2 Tc1 C1 C2 180.0 3
C6 Tc1 C1 C2 129.6(3) .
C6 Tc1 C1 C2 -50.4(3) 3
C3 Tc1 C1 C2 28.3(2) .
C3 Tc1 C1 C2 -151.7(2) 3
C1 Tc1 C1 C2 -37(4) 3
C5 Tc1 C1 C6 151.2(2) 3
C5 Tc1 C1 C6 -28.8(2) .
C4 Tc1 C1 C6 -64.9(2) .
C4 Tc1 C1 C6 115.1(2) 3
C2 Tc1 C1 C6 -129.6(3) .
C2 Tc1 C1 C6 50.4(3) 3
C6 Tc1 C1 C6 180.0 3
C3 Tc1 C1 C6 -101.3(2) .
C3 Tc1 C1 C6 78.7(2) 3
C1 Tc1 C1 C6 -167(4) 3
C5 Tc1 C1 C7 36.3(4) 3
C5 Tc1 C1 C7 -143.7(4) .
C4 Tc1 C1 C7 -179.9(4) .
C4 Tc1 C1 C7 0.1(4) 3
C2 Tc1 C1 C7 115.5(4) .
C2 Tc1 C1 C7 -64.5(4) 3
C6 Tc1 C1 C7 -114.9(4) .
C6 Tc1 C1 C7 65.1(4) 3
C3 Tc1 C1 C7 143.8(4) .
C3 Tc1 C1 C7 -36.2(4) 3
C1 Tc1 C1 C7 79(4) 3
C6 C1 C2 C3 0.3(6) .
C7 C1 C2 C3 180.0(4) .
Tc1 C1 C2 C3 -54.5(4) .
C6 C1 C2 Tc1 54.8(3) .
C7 C1 C2 Tc1 -125.5(4) .
C5 Tc1 C2 C3 -114.2(3) 3
C5 Tc1 C2 C3 65.8(3) .
C4 Tc1 C2 C3 29.1(2) .
C4 Tc1 C2 C3 -150.9(2) 3
C2 Tc1 C2 C3 136(10) 3
C6 Tc1 C2 C3 102.7(3) .
C6 Tc1 C2 C3 -77.3(3) 3
C3 Tc1 C2 C3 180.0 3
C1 Tc1 C2 C3 133.3(4) .
C1 Tc1 C2 C3 -46.7(4) 3
C5 Tc1 C2 C1 112.5(2) 3
C5 Tc1 C2 C1 -67.5(2) .
C4 Tc1 C2 C1 -104.2(3) .
C4 Tc1 C2 C1 75.8(3) 3
C2 Tc1 C2 C1 3(10) 3
C6 Tc1 C2 C1 -30.7(2) .
C6 Tc1 C2 C1 149.3(2) 3
C3 Tc1 C2 C1 -133.3(4) .
C3 Tc1 C2 C1 46.7(4) 3
C1 Tc1 C2 C1 180.0 3
C1 C2 C3 C4 0.3(7) .
Tc1 C2 C3 C4 -54.5(4) .
C1 C2 C3 Tc1 54.8(4) .
C5 Tc1 C3 C4 -150.5(2) 3
C5 Tc1 C3 C4 29.5(2) .
C4 Tc1 C3 C4 180.0 3
C2 Tc1 C3 C4 131.9(4) .
C2 Tc1 C3 C4 -48.1(4) 3
C6 Tc1 C3 C4 66.2(3) .
C6 Tc1 C3 C4 -113.8(3) 3
C3 Tc1 C3 C4 147.6(10) 3
C1 Tc1 C3 C4 103.5(3) .
C1 Tc1 C3 C4 -76.5(3) 3
C5 Tc1 C3 C2 77.7(3) 3
C5 Tc1 C3 C2 -102.3(3) .
C4 Tc1 C3 C2 -131.9(4) .
C4 Tc1 C3 C2 48.1(4) 3
C2 Tc1 C3 C2 180.0 3
C6 Tc1 C3 C2 -65.6(2) .
C6 Tc1 C3 C2 114.4(2) 3
C3 Tc1 C3 C2 15.7(10) 3
C1 Tc1 C3 C2 -28.3(2) .
C1 Tc1 C3 C2 151.7(2) 3
C2 C3 C4 C5 -0.9(6) .
Tc1 C3 C4 C5 -55.4(4) .
C2 C3 C4 Tc1 54.5(4) .
C5 Tc1 C4 C5 180.0 3
C4 Tc1 C4 C5 -29(3) 3
C2 Tc1 C4 C5 101.8(3) .
C2 Tc1 C4 C5 -78.2(3) 3
C6 Tc1 C4 C5 28.9(2) .
C6 Tc1 C4 C5 -151.1(2) 3
C3 Tc1 C4 C5 131.0(4) .
C3 Tc1 C4 C5 -49.0(4) 3
C1 Tc1 C4 C5 65.6(2) .
C1 Tc1 C4 C5 -114.4(2) 3
C5 Tc1 C4 C3 49.0(4) 3
C5 Tc1 C4 C3 -131.0(4) .
C4 Tc1 C4 C3 -160(3) 3
C2 Tc1 C4 C3 -29.1(2) .
C2 Tc1 C4 C3 150.9(2) 3
C6 Tc1 C4 C3 -102.1(3) .
C6 Tc1 C4 C3 77.9(3) 3
C3 Tc1 C4 C3 180.0 3
C1 Tc1 C4 C3 -65.4(3) .
C1 Tc1 C4 C3 114.6(3) 3
C3 C4 C5 C6 0.9(6) .
Tc1 C4 C5 C6 -54.6(4) .
C3 C4 C5 Tc1 55.6(4) .
C5 Tc1 C5 C4 120(5) 3
C4 Tc1 C5 C4 180.0 3
C2 Tc1 C5 C4 -66.4(3) .
C2 Tc1 C5 C4 113.6(3) 3
C6 Tc1 C5 C4 -132.5(4) .
C6 Tc1 C5 C4 47.5(4) 3
C3 Tc1 C5 C4 -29.7(2) .
C3 Tc1 C5 C4 150.3(2) 3
C1 Tc1 C5 C4 -103.5(3) .
C1 Tc1 C5 C4 76.5(3) 3
C5 Tc1 C5 C6 -107(5) 3
C4 Tc1 C5 C6 132.5(4) .
C4 Tc1 C5 C6 -47.5(4) 3
C2 Tc1 C5 C6 66.1(2) .
C2 Tc1 C5 C6 -113.9(2) 3
C6 Tc1 C5 C6 180.0 3
C3 Tc1 C5 C6 102.8(3) .
C3 Tc1 C5 C6 -77.2(3) 3
C1 Tc1 C5 C6 29.0(2) .
C1 Tc1 C5 C6 -151.0(2) 3
C4 C5 C6 C1 -0.3(6) .
Tc1 C5 C6 C1 -54.9(3) .
C4 C5 C6 Tc1 54.6(4) .
C2 C1 C6 C5 -0.3(5) .
C7 C1 C6 C5 180.0(4) .
Tc1 C1 C6 C5 54.5(3) .
C2 C1 C6 Tc1 -54.8(3) .
C7 C1 C6 Tc1 125.5(4) .
C5 Tc1 C6 C5 179.998(1) 3
C4 Tc1 C6 C5 -28.7(2) .
C4 Tc1 C6 C5 151.3(2) 3
C2 Tc1 C6 C5 -102.1(3) .
C2 Tc1 C6 C5 77.9(3) 3
C6 Tc1 C6 C5 -107(2) 3
C3 Tc1 C6 C5 -65.4(2) .
C3 Tc1 C6 C5 114.6(2) 3
C1 Tc1 C6 C5 -132.4(3) .
C1 Tc1 C6 C5 47.6(3) 3
C5 Tc1 C6 C1 -47.6(3) 3
C5 Tc1 C6 C1 132.4(3) .
C4 Tc1 C6 C1 103.8(2) .
C4 Tc1 C6 C1 -76.2(2) 3
C2 Tc1 C6 C1 30.4(2) .
C2 Tc1 C6 C1 -149.6(2) 3
C6 Tc1 C6 C1 25(2) 3
C3 Tc1 C6 C1 67.0(2) .
C3 Tc1 C6 C1 -113.0(2) 3
C1 Tc1 C6 C1 180.0 3
